data_9010606
loop_
_publ_author_name
'Uvarova, Y. A.'
'Sokolova, E.'
'Hawthorne, F. C.'
'Agakhanov, A. A.'
'Pautov, L. A.'
'Karpenko, V. Y.'

_publ_section_title
;
 The crystal chemistry of senkevichite, CsKNaCa2TiO[Si7O18(OH)], from the
 Dara-I-Pioz alkaline massif, northern Tajikistan
;
_journal_name_full 'The Canadian Mineralogist'
_journal_page_first 1341
_journal_page_last 1348
_journal_paper_doi 10.2113/gscanmin.44.6.1341
_journal_volume 44
_journal_year 2006
_chemical_compound_source 'Dara-i-Pioz moraine, Alai ridge, Tien-Shan Mountains, Tajikistan'
_chemical_formula_sum 'Ca1.62 Cs0.9 Fe0.06 H K1.08 Mn0.3 Na Nb0.04 O20 Si7 Ti0.93'
_chemical_name_mineral Senkevichite
_space_group_IT_number 2
_symmetry_space_group_name_Hall '-P 1'
_symmetry_space_group_name_H-M 'P -1'
_cell_angle_alpha 90.857
_cell_angle_beta 99.193
_cell_angle_gamma 91.895
_cell_formula_units_Z 2
_cell_length_a 10.4191
_cell_length_b 12.2408
_cell_length_c 7.0569
_cell_volume 887.791
_database_code_amcsd 0006127
_exptl_crystal_density_diffrn 3.125
_cod_original_formula_sum 'Cs.9 K1.08 Na Ca1.62 Mn.3 Fe.06 Ti.93 Nb.04 Si7 O20 H'
_cod_database_code 9010606

loop_
_space_group_symop_operation_xyz
x,y,z
-x,-y,-z

loop_
_atom_site_aniso_label
_atom_site_aniso_U_11
_atom_site_aniso_U_22
_atom_site_aniso_U_33
_atom_site_aniso_U_12
_atom_site_aniso_U_13
_atom_site_aniso_U_23
CsA1 0.01570 0.01690 0.02190 -0.00150 0.00340 -0.00310
KA1 0.01570 0.01690 0.02190 -0.00150 0.00340 -0.00310
KA2 0.01620 0.02300 0.01650 0.00170 0.00250 0.00060
Na 0.01430 0.01440 0.01620 0.00380 0.00160 0.00240
CaM2 0.00750 0.00910 0.00870 0.00010 0.00140 0.00080
CaM3 0.00810 0.01010 0.00900 0.00040 0.00120 0.00020
MnM3 0.00810 0.01010 0.00900 0.00040 0.00120 0.00020
FeM3 0.00810 0.01010 0.00900 0.00040 0.00120 0.00020
TiM1 0.00610 0.00700 0.00680 -0.00030 0.00130 0.00040
NbM1 0.00610 0.00700 0.00680 -0.00030 0.00130 0.00040
Si1 0.00630 0.00760 0.00460 0.00060 0.00090 0.00000
Si2 0.00650 0.00830 0.00490 0.00040 0.00070 0.00060
Si3 0.00420 0.00850 0.00720 0.00080 0.00020 0.00090
Si4 0.00790 0.00930 0.00680 0.00050 0.00130 -0.00040
Si5 0.00930 0.01160 0.00800 0.00140 0.00090 0.00130
Si6 0.00630 0.00900 0.00720 0.00130 0.00110 0.00060
Si7 0.00840 0.00850 0.00790 0.00100 0.00200 0.00110
O1 0.00770 0.01420 0.00930 -0.00020 -0.00080 -0.00270
O2 0.01250 0.01340 0.01380 -0.00180 0.00530 0.00450
O3 0.00890 0.01090 0.01010 0.00200 -0.00010 0.00040
O4 0.01340 0.01510 0.00440 0.00440 0.00230 0.00230
O5 0.01380 0.01080 0.01090 -0.00150 -0.00130 -0.00390
O6 0.01130 0.01210 0.01100 0.00440 0.00250 0.00160
O7 0.00950 0.01390 0.01200 0.00120 0.00410 0.00400
O8 0.00990 0.01090 0.01230 0.00370 0.00030 0.00090
O9 0.00360 0.01170 0.01450 0.00100 0.00100 0.00020
O10 0.01810 0.01760 0.00760 0.00830 0.00140 -0.00320
O11 0.00760 0.01450 0.01180 0.00010 -0.00080 0.00580
O12 0.00870 0.01090 0.01340 -0.00030 0.00150 -0.00120
O13 0.01190 0.01800 0.00790 0.00050 0.00340 0.00000
O14 0.00910 0.01730 0.01720 0.00140 0.00040 0.00120
O15 0.01740 0.01420 0.01240 0.00040 0.00780 -0.00090
O16 0.00980 0.01430 0.00990 0.00190 0.00070 0.00570
O17 0.00500 0.01590 0.01450 -0.00250 0.00150 0.00070
O18 0.01110 0.01300 0.02970 0.00080 0.00230 0.00140
O19 0.00770 0.01330 0.01060 0.00140 0.00210 0.00030
O20 0.00580 0.00960 0.01060 0.00060 0.00100 -0.00020

loop_
_atom_site_label
_atom_site_fract_x
_atom_site_fract_y
_atom_site_fract_z
_atom_site_occupancy
_atom_site_U_iso_or_equiv
_atom_site_type_symbol
_atom_site_attached_hydrogens
CsA1 0.63686 0.89743 0.77051 0.90000 0.01820 Cs 0
KA1 0.63686 0.89743 0.77051 0.08000 0.01820 K 0
KA2 0.55314 0.64832 0.27070 1.00000 0.01850 K 0
Na 0.01950 0.88830 0.38910 1.00000 0.01490 Na 0
CaM2 0.11883 0.59094 0.90950 1.00000 0.00850 Ca 0
CaM3 0.12262 0.57715 0.40821 0.62000 0.00910 Ca 0
MnM3 0.12262 0.57715 0.40821 0.30000 0.00910 Mn 0
FeM3 0.12262 0.57715 0.40821 0.06000 0.00910 Fe 0
TiM1 0.00917 0.89850 0.89618 0.93000 0.00660 Ti 0
NbM1 0.00917 0.89850 0.89618 0.04000 0.00660 Nb 0
Si1 0.13180 0.30739 0.87400 1.00000 0.00620 Si 0
Si2 0.13040 0.30134 0.42660 1.00000 0.00660 Si 0
Si3 0.31497 0.41614 0.19820 1.00000 0.00670 Si 0
Si4 0.68830 0.18824 -0.00150 1.00000 0.00800 Si 0
Si5 0.69520 0.19562 0.57230 1.00000 0.00970 Si 0
Si6 0.60550 0.35742 0.26990 1.00000 0.00740 Si 0
Si7 0.72860 0.01788 0.28340 1.00000 0.00820 Si 0
O1 0.27510 0.34330 0.99910 1.00000 0.01070 O 0
O2 0.08330 0.19240 0.94720 1.00000 0.01290 O 0
O3 0.03460 0.40550 0.87300 1.00000 0.01010 O 0
O4 0.16800 0.28240 0.66010 1.00000 0.01080 O 0
O5 0.08410 0.18440 0.33280 1.00000 0.01230 O 0
O6 0.03120 0.39840 0.38290 1.00000 0.01130 O 0
O7 0.27250 0.34020 0.36980 1.00000 0.01150 O 0
O8 0.25350 0.53260 0.18870 1.00000 0.01110 O 0
O9 0.47380 0.42770 0.24010 1.00000 0.01000 O 0
O10 0.59950 0.28280 0.07410 1.00000 0.01440 O 0
O11 0.64800 0.07320 0.09180 1.00000 0.01150 O 0
O12 0.83950 0.21770 0.05940 1.00000 0.01100 O 0
O13 0.63590 0.17760 0.77020 1.00000 0.01240 O 0
O14 0.83660 0.24550 0.59580 1.00000 0.01470 O 0
O15 0.67930 0.07490 0.46790 1.00000 0.01410 O 0
O16 0.58960 0.27390 0.44480 1.00000 0.01140 O 0
O17 0.73210 0.43460 0.30900 1.00000 0.01190 O 0
O18 0.67370 0.89200 0.27830 1.00000 0.01800 O 0
O19 0.88220 0.03100 0.29090 1.00000 0.01040 O 0
O20 0.90250 0.01440 0.88090 1.00000 0.00870 O 0
H 0.73800 0.84400 0.29800 1.00000 0.02160 H 0

loop_
_cod_changelog_entry_id
_cod_changelog_entry_author
_cod_changelog_entry_date
_cod_changelog_entry_text
1
;cod-tools version 3.8.0
Id: cif_guess_AMCSD_atom_types 9581 2023-05-17 12:35:41Z saulius
;
2023-05-23T09:20:56+03:00
;Derived atom types and hydrogen counts
from atom names that follow the AMCSD naming convention
(Wat == water, O-H == hydroxyl).
;

loop_
_cod_related_entry_id
_cod_related_entry_database
_cod_related_entry_code
1 AMCSD 0006127
